data_7008711
loop_
_publ_author_name
'Jantunen, Kimberly C.'
'Haftbaradaran, Farzad'
'Katz, Michael J.'
'Batchelor, Raymond J.'
'Schatte, Gabriele'
'Leznoff, Daniel B.'

_publ_section_title
;
 Synthesis and structure of diamido ether uranium(IV) and thorium(IV)
 halide "ate" complexes and their conversion to salt-free bis(alkyl)
 complexes.
;
_journal_issue 18
_journal_name_full 'Dalton transactions (Cambridge, England : 2003)'
_journal_page_first 3083
_journal_page_last 3091
_journal_paper_doi 10.1039/b506180f
_journal_year 2005
_chemical_formula_moiety 'C44 H68 N4 O2 Si4 Th'
_chemical_formula_sum 'C44 H68 N4 O2 Si4 Th'
_chemical_formula_weight 1029.42
_space_group_IT_number 14
_symmetry_cell_setting monoclinic
_symmetry_space_group_name_Hall '-P 2ybc'
_symmetry_space_group_name_H-M 'P 1 21/c 1'
_atom_sites_solution_hydrogens geom
_atom_sites_solution_primary direct
_atom_sites_solution_secondary difmap
_cell_angle_alpha 90.00
_cell_angle_beta 98.4250(4)
_cell_angle_gamma 90.00
_cell_formula_units_Z 4
_cell_length_a 11.01900(10)
_cell_length_b 20.3090(2)
_cell_length_c 21.6470(3)
_cell_measurement_reflns_used 13782
_cell_measurement_temperature 173(2)
_cell_measurement_theta_max 30.03
_cell_measurement_theta_min 1.00
_cell_volume 4791.99(9)
_computing_molecular_graphics ' Cameron (WinGX v1.64-05), Ortep (SHELXTL-NT v6.14, Bruker AXS)'
_computing_publication_material 'WinGX v1.64-05 (L. J. Farrugia)'
_computing_structure_refinement 'SHELXL-97 (Sheldrick, 1997)'
_computing_structure_solution ' SIR-97 (A. Altomare, G. Cascarano et al.)'
_diffrn_ambient_temperature 173(2)
_diffrn_measured_fraction_theta_full 0.996
_diffrn_measured_fraction_theta_max 0.996
_diffrn_measurement_device '95mm CCD camera on \k-goniostat'
_diffrn_measurement_device_type 'KappaCCD (BruKer AXS-Nonius, FR540C)'
_diffrn_measurement_method 'CCD rotation images, thick slices'
_diffrn_radiation_monochromator 'horizonally mounted graphite crystal'
_diffrn_radiation_source 'Nonius FR590D, fine-focus sealed tube'
_diffrn_radiation_type MoK\a
_diffrn_radiation_wavelength 0.71073
_diffrn_reflns_av_R_equivalents 0.0397
_diffrn_reflns_av_sigmaI/netI 0.0563
_diffrn_reflns_limit_h_max 15
_diffrn_reflns_limit_h_min -15
_diffrn_reflns_limit_k_max 26
_diffrn_reflns_limit_k_min -28
_diffrn_reflns_limit_l_max 30
_diffrn_reflns_limit_l_min -30
_diffrn_reflns_number 26791
_diffrn_reflns_theta_full 30.02
_diffrn_reflns_theta_max 30.02
_diffrn_reflns_theta_min 2.86
_diffrn_standards_decay_% 'no decay'
_exptl_absorpt_coefficient_mu 3.250
_exptl_absorpt_correction_T_max 0.5923
_exptl_absorpt_correction_T_min 0.4971
_exptl_absorpt_correction_type multi-scan
_exptl_absorpt_process_details 'HKL Scalepack (Otwinowski & Minor 1997)'
_exptl_crystal_colour colourless
_exptl_crystal_density_diffrn 1.427
_exptl_crystal_density_method 'not measured'
_exptl_crystal_description block
_exptl_crystal_F_000 2088
_exptl_crystal_size_max 0.25
_exptl_crystal_size_mid 0.20
_exptl_crystal_size_min 0.18
_refine_diff_density_max 0.711
_refine_diff_density_min -1.023
_refine_diff_density_rms 0.113
_refine_ls_extinction_method none
_refine_ls_goodness_of_fit_ref 1.028
_refine_ls_hydrogen_treatment mixed
_refine_ls_matrix_type full
_refine_ls_number_parameters 516
_refine_ls_number_reflns 13945
_refine_ls_number_restraints 0
_refine_ls_restrained_S_all 1.028
_refine_ls_R_factor_all 0.0577
_refine_ls_R_factor_gt 0.0368
_refine_ls_shift/su_max 0.002
_refine_ls_shift/su_mean 0.000
_refine_ls_structure_factor_coef Fsqd
_refine_ls_weighting_details 'calc w=1/[\s^2^(Fo^2^)+(0.0113P)^2^+6.6299P] where P=(Fo^2^+2Fc^2^)/3'
_refine_ls_weighting_scheme calc
_refine_ls_wR_factor_gt 0.0627
_refine_ls_wR_factor_ref 0.0683
_reflns_number_gt 10814
_reflns_number_total 13945
_reflns_threshold_expression >2sigma(I)
_cod_data_source_file b506180f.txt
_cod_data_source_block '[MesNON]2Th'
_cod_original_sg_symbol_H-M P21/c
_cod_database_code 7008711

loop_
_symmetry_equiv_pos_as_xyz
'x, y, z'
'-x, y+1/2, -z+1/2'
'-x, -y, -z'
'x, -y-1/2, z-1/2'

loop_
_atom_site_label
_atom_site_type_symbol
_atom_site_fract_x
_atom_site_fract_y
_atom_site_fract_z
_atom_site_U_iso_or_equiv
_atom_site_adp_type
_atom_site_occupancy
_atom_site_symmetry_multiplicity
_atom_site_calc_flag
_atom_site_refinement_flags
_atom_site_disorder_assembly
_atom_site_disorder_group
Th1 Th 0.634167(10) 0.282214(5) 0.132928(5) 0.02217(4) Uani 1 1 d . . .
Si21 Si 0.37409(8) 0.21788(4) 0.16253(5) 0.02821(19) Uani 1 1 d . . .
Si31 Si 0.61507(8) 0.13202(4) 0.18825(4) 0.02590(19) Uani 1 1 d . . .
Si61 Si 0.63782(9) 0.32493(4) -0.01363(4) 0.0297(2) Uani 1 1 d . . .
Si71 Si 0.66607(9) 0.43569(4) 0.09120(5) 0.0331(2) Uani 1 1 d . . .
O11 O 0.49551(18) 0.17351(10) 0.15013(10) 0.0260(5) Uani 1 1 d . . .
O21 O 0.6065(2) 0.37640(10) 0.04223(10) 0.0294(5) Uani 1 1 d . . .
N11 N 0.4307(2) 0.29479(12) 0.15068(13) 0.0270(6) Uani 1 1 d . . .
N41 N 0.7217(2) 0.19429(12) 0.19262(13) 0.0270(6) Uani 1 1 d . . .
N51 N 0.6556(2) 0.25445(12) 0.03038(13) 0.0273(6) Uani 1 1 d . . .
N81 N 0.7157(2) 0.38720(12) 0.15400(13) 0.0296(6) Uani 1 1 d . . .
C11 C 0.3528(3) 0.35100(14) 0.15452(15) 0.0259(6) Uani 1 1 d . . .
C12 C 0.2774(3) 0.37386(16) 0.10065(16) 0.0317(7) Uani 1 1 d . . .
C13 C 0.1983(3) 0.42707(16) 0.10573(17) 0.0340(8) Uani 1 1 d . . .
H13 H 0.1474 0.4419 0.0691 0.041 Uiso 1 1 calc . . .
C14 C 0.1909(3) 0.45877(16) 0.16132(18) 0.0350(8) Uani 1 1 d . . .
C15 C 0.2686(3) 0.43651(16) 0.21305(18) 0.0376(8) Uani 1 1 d . . .
H15 H 0.2669 0.4582 0.2518 0.045 Uiso 1 1 calc . . .
C16 C 0.3496(3) 0.38383(16) 0.21144(16) 0.0318(7) Uani 1 1 d . . .
C17 C 0.2819(4) 0.3445(2) 0.03750(18) 0.0521(11) Uani 1 1 d . . .
H17A H 0.2357 0.3031 0.0336 0.063 Uiso 1 1 calc R . .
H17B H 0.3674 0.3359 0.0324 0.063 Uiso 1 1 calc R . .
H17C H 0.2454 0.3753 0.0052 0.063 Uiso 1 1 calc R . .
C18 C 0.1015(4) 0.51390(18) 0.1661(2) 0.0487(10) Uani 1 1 d . . .
H18A H 0.0325 0.4975 0.1855 0.058 Uiso 1 1 calc R . .
H18B H 0.0710 0.5307 0.1243 0.058 Uiso 1 1 calc R . .
H18C H 0.1426 0.5495 0.1917 0.058 Uiso 1 1 calc R . .
C19 C 0.4308(4) 0.3640(2) 0.27085(19) 0.0532(11) Uani 1 1 d . . .
H19A H 0.4392 0.4011 0.3001 0.064 Uiso 1 1 calc R . .
H19B H 0.5119 0.3515 0.2612 0.064 Uiso 1 1 calc R . .
H19C H 0.3940 0.3265 0.2898 0.064 Uiso 1 1 calc R . .
C21 C 0.2378(3) 0.19127(18) 0.1074(2) 0.0442(10) Uani 1 1 d . . .
H21A H 0.2567 0.1931 0.0645 0.053 Uiso 1 1 calc R . .
H21B H 0.1687 0.2206 0.1112 0.053 Uiso 1 1 calc R . .
H21C H 0.2160 0.1461 0.1172 0.053 Uiso 1 1 calc R . .
C22 C 0.3355(3) 0.20277(19) 0.24219(19) 0.0436(9) Uani 1 1 d . . .
H22A H 0.3129 0.1564 0.2461 0.052 Uiso 1 1 calc R . .
H22B H 0.2664 0.2309 0.2491 0.052 Uiso 1 1 calc R . .
H22C H 0.4068 0.2131 0.2733 0.052 Uiso 1 1 calc R . .
C31 C 0.6350(3) 0.06036(16) 0.13799(17) 0.0366(8) Uani 1 1 d . . .
H31A H 0.5611 0.0329 0.1338 0.044 Uiso 1 1 calc R . .
H31B H 0.7058 0.0344 0.1569 0.044 Uiso 1 1 calc R . .
H31C H 0.6485 0.0757 0.0966 0.044 Uiso 1 1 calc R . .
C32 C 0.5885(3) 0.10227(17) 0.26628(17) 0.0352(8) Uani 1 1 d . . .
H32A H 0.5731 0.1399 0.2923 0.042 Uiso 1 1 calc R . .
H32B H 0.6611 0.0783 0.2862 0.042 Uiso 1 1 calc R . .
H32C H 0.5172 0.0728 0.2615 0.042 Uiso 1 1 calc R . .
C41 C 0.8291(3) 0.19345(17) 0.23927(17) 0.0331(8) Uani 1 1 d . . .
C42 C 0.8312(3) 0.23181(19) 0.29306(18) 0.0405(9) Uani 1 1 d . . .
C43 C 0.9368(4) 0.2326(3) 0.3375(2) 0.0621(14) Uani 1 1 d . . .
H43 H 0.9388 0.2593 0.3737 0.075 Uiso 1 1 calc . . .
C44 C 1.0389(4) 0.1953(3) 0.3299(3) 0.0737(18) Uani 1 1 d . . .
C45 C 1.0347(3) 0.1578(3) 0.2775(3) 0.0635(15) Uani 1 1 d . . .
H45 H 1.1042 0.1318 0.2724 0.076 Uiso 1 1 calc . . .
C46 C 0.9323(3) 0.15598(19) 0.2307(2) 0.0452(10) Uani 1 1 d . . .
C47 C 0.7232(4) 0.27361(18) 0.30372(19) 0.0459(9) Uani 1 1 d . . .
H47A H 0.7332 0.2878 0.3475 0.055 Uiso 1 1 calc R . .
H47B H 0.6475 0.2479 0.2941 0.055 Uiso 1 1 calc R . .
H47C H 0.7185 0.3124 0.2765 0.055 Uiso 1 1 calc R . .
C48 C 1.1530(5) 0.1973(4) 0.3792(3) 0.123(3) Uani 1 1 d . . .
H48A H 1.1974 0.1555 0.3789 0.148 Uiso 1 1 calc R . .
H48B H 1.1286 0.2041 0.4205 0.148 Uiso 1 1 calc R . .
H48C H 1.2063 0.2335 0.3699 0.148 Uiso 1 1 calc R . .
C49 C 0.9352(3) 0.1138(2) 0.1743(2) 0.0576(12) Uani 1 1 d . . .
H49A H 0.9127 0.0685 0.1836 0.069 Uiso 1 1 calc R . .
H49B H 1.0180 0.1142 0.1629 0.069 Uiso 1 1 calc R . .
H49C H 0.8768 0.1309 0.1395 0.069 Uiso 1 1 calc R . .
C51 C 0.6727(3) 0.19027(15) 0.00481(16) 0.0287(7) Uani 1 1 d . . .
C52 C 0.5717(3) 0.14924(16) -0.01567(16) 0.0337(7) Uani 1 1 d . . .
C53 C 0.5916(4) 0.08493(17) -0.03534(18) 0.0420(9) Uani 1 1 d . . .
H53 H 0.5227 0.0579 -0.0494 0.050 Uiso 1 1 calc . . .
C54 C 0.7075(4) 0.05963(17) -0.03493(18) 0.0442(9) Uani 1 1 d . . .
C55 C 0.8064(4) 0.10085(17) -0.01673(19) 0.0415(9) Uani 1 1 d . . .
H55 H 0.8870 0.0846 -0.0176 0.050 Uiso 1 1 calc . . .
C56 C 0.7919(3) 0.16557(16) 0.00294(17) 0.0353(8) Uani 1 1 d . . .
C57 C 0.4414(3) 0.17192(19) -0.0159(2) 0.0472(10) Uani 1 1 d . . .
H57A H 0.4081 0.1881 -0.0575 0.057 Uiso 1 1 calc R . .
H57B H 0.4399 0.2074 0.0147 0.057 Uiso 1 1 calc R . .
H57C H 0.3915 0.1350 -0.0048 0.057 Uiso 1 1 calc R . .
C58 C 0.7276(5) -0.01155(18) -0.0519(2) 0.0615(13) Uani 1 1 d . . .
H58A H 0.7089 -0.0403 -0.0181 0.074 Uiso 1 1 calc R . .
H58B H 0.8133 -0.0178 -0.0578 0.074 Uiso 1 1 calc R . .
H58C H 0.6736 -0.0226 -0.0906 0.074 Uiso 1 1 calc R . .
C59 C 0.9051(3) 0.20685(18) 0.0218(2) 0.0496(11) Uani 1 1 d . . .
H59A H 0.9781 0.1814 0.0158 0.059 Uiso 1 1 calc R . .
H59B H 0.9101 0.2193 0.0658 0.059 Uiso 1 1 calc R . .
H59C H 0.9006 0.2467 -0.0041 0.059 Uiso 1 1 calc R . .
C61 C 0.5081(4) 0.32226(18) -0.07857(17) 0.0422(9) Uani 1 1 d . . .
H61A H 0.4307 0.3194 -0.0615 0.051 Uiso 1 1 calc R . .
H61B H 0.5167 0.2837 -0.1048 0.051 Uiso 1 1 calc R . .
H61C H 0.5084 0.3623 -0.1038 0.051 Uiso 1 1 calc R . .
C62 C 0.7727(4) 0.3561(2) -0.0468(2) 0.0526(11) Uani 1 1 d . . .
H62A H 0.7534 0.3993 -0.0659 0.063 Uiso 1 1 calc R . .
H62B H 0.7932 0.3253 -0.0785 0.063 Uiso 1 1 calc R . .
H62C H 0.8427 0.3602 -0.0134 0.063 Uiso 1 1 calc R . .
C71 C 0.5358(4) 0.49198(17) 0.0970(2) 0.0479(10) Uani 1 1 d . . .
H71A H 0.5050 0.5098 0.0556 0.057 Uiso 1 1 calc R . .
H71B H 0.5634 0.5282 0.1256 0.057 Uiso 1 1 calc R . .
H71C H 0.4700 0.4677 0.1130 0.057 Uiso 1 1 calc R . .
C72 C 0.7906(4) 0.48218(19) 0.0621(2) 0.0533(11) Uani 1 1 d . . .
H72A H 0.8590 0.4524 0.0581 0.064 Uiso 1 1 calc R . .
H72B H 0.8190 0.5175 0.0916 0.064 Uiso 1 1 calc R . .
H72C H 0.7599 0.5013 0.0212 0.064 Uiso 1 1 calc R . .
C81 C 0.8122(3) 0.39955(15) 0.20432(16) 0.0300(7) Uani 1 1 d . . .
C82 C 0.9237(3) 0.36444(15) 0.20697(17) 0.0333(8) Uani 1 1 d . . .
C83 C 1.0126(3) 0.37047(19) 0.2596(2) 0.0426(9) Uani 1 1 d . . .
H83 H 1.0865 0.3460 0.2611 0.051 Uiso 1 1 calc . . .
C84 C 0.9980(4) 0.4101(2) 0.3092(2) 0.0477(10) Uani 1 1 d . . .
C85 C 0.8906(4) 0.44692(19) 0.30445(19) 0.0463(10) Uani 1 1 d . . .
H85 H 0.8798 0.4762 0.3374 0.056 Uiso 1 1 calc . . .
C86 C 0.7980(3) 0.44257(17) 0.25318(17) 0.0371(8) Uani 1 1 d . . .
C87 C 0.9484(3) 0.32073(17) 0.15409(19) 0.0421(9) Uani 1 1 d . . .
H87A H 1.0369 0.3189 0.1529 0.051 Uiso 1 1 calc R . .
H87B H 0.9066 0.3385 0.1145 0.051 Uiso 1 1 calc R . .
H87C H 0.9178 0.2763 0.1604 0.051 Uiso 1 1 calc R . .
C88 C 1.0928(4) 0.4136(3) 0.3675(2) 0.0680(14) Uani 1 1 d . . .
H88A H 1.0802 0.3770 0.3953 0.082 Uiso 1 1 calc R . .
H88B H 1.0841 0.4554 0.3890 0.082 Uiso 1 1 calc R . .
H88C H 1.1752 0.4108 0.3558 0.082 Uiso 1 1 calc R . .
C89 C 0.6853(4) 0.4842(2) 0.2517(2) 0.0609(13) Uani 1 1 d . . .
H89A H 0.6905 0.5219 0.2240 0.073 Uiso 1 1 calc R . .
H89B H 0.6792 0.4999 0.2939 0.073 Uiso 1 1 calc R . .
H89C H 0.6127 0.4579 0.2361 0.073 Uiso 1 1 calc R . .

loop_
_atom_site_aniso_label
_atom_site_aniso_U_11
_atom_site_aniso_U_22
_atom_site_aniso_U_33
_atom_site_aniso_U_23
_atom_site_aniso_U_13
_atom_site_aniso_U_12
Th1 0.02167(5) 0.02060(5) 0.02407(6) 0.00149(5) 0.00277(4) -0.00059(5)
Si21 0.0202(4) 0.0278(4) 0.0364(5) -0.0003(4) 0.0038(4) -0.0009(4)
Si31 0.0225(4) 0.0245(4) 0.0305(5) 0.0058(4) 0.0036(4) 0.0001(3)
Si61 0.0390(5) 0.0254(4) 0.0260(5) -0.0002(4) 0.0094(4) 0.0015(4)
Si71 0.0445(5) 0.0215(4) 0.0343(6) -0.0009(4) 0.0090(4) -0.0028(4)
O11 0.0208(10) 0.0261(10) 0.0306(13) -0.0001(9) 0.0018(9) -0.0008(9)
O21 0.0379(12) 0.0241(10) 0.0273(13) 0.0001(9) 0.0089(10) 0.0017(9)
N11 0.0233(12) 0.0258(13) 0.0317(16) -0.0004(11) 0.0034(11) 0.0027(10)
N41 0.0196(12) 0.0285(13) 0.0318(16) 0.0073(11) 0.0005(11) -0.0010(11)
N51 0.0299(14) 0.0231(12) 0.0288(16) 0.0010(11) 0.0038(11) 0.0020(11)
N81 0.0335(14) 0.0268(13) 0.0288(16) -0.0017(11) 0.0058(12) -0.0050(12)
C11 0.0249(15) 0.0229(14) 0.0306(18) -0.0019(13) 0.0057(13) -0.0003(12)
C12 0.0339(17) 0.0298(16) 0.032(2) -0.0007(14) 0.0056(15) 0.0032(14)
C13 0.0272(16) 0.0331(17) 0.041(2) 0.0030(15) 0.0044(15) 0.0035(14)
C14 0.0334(18) 0.0270(16) 0.048(2) -0.0049(15) 0.0163(16) -0.0004(14)
C15 0.045(2) 0.0310(17) 0.039(2) -0.0111(15) 0.0143(17) -0.0030(16)
C16 0.0332(17) 0.0311(16) 0.031(2) -0.0041(14) 0.0039(14) -0.0050(14)
C17 0.067(3) 0.057(2) 0.030(2) -0.0024(19) 0.0022(19) 0.024(2)
C18 0.043(2) 0.0349(19) 0.071(3) -0.0067(19) 0.021(2) 0.0068(17)
C19 0.064(3) 0.054(2) 0.036(2) -0.0131(19) -0.009(2) 0.006(2)
C21 0.0235(17) 0.041(2) 0.066(3) -0.0105(19) 0.0001(17) 0.0020(16)
C22 0.0374(19) 0.047(2) 0.050(3) 0.0069(18) 0.0206(18) 0.0000(17)
C31 0.0403(19) 0.0286(16) 0.041(2) 0.0050(15) 0.0075(16) 0.0071(15)
C32 0.0352(18) 0.0330(17) 0.038(2) 0.0092(15) 0.0077(15) -0.0030(15)
C41 0.0230(15) 0.0382(17) 0.036(2) 0.0218(16) -0.0013(14) -0.0091(14)
C42 0.0329(18) 0.051(2) 0.035(2) 0.0158(17) -0.0004(15) -0.0202(17)
C43 0.051(3) 0.095(3) 0.036(2) 0.028(2) -0.0108(19) -0.039(3)
C44 0.030(2) 0.127(5) 0.058(3) 0.058(3) -0.015(2) -0.027(3)
C45 0.0211(18) 0.087(3) 0.080(4) 0.057(3) 0.002(2) -0.001(2)
C46 0.0248(17) 0.046(2) 0.064(3) 0.030(2) 0.0034(17) -0.0037(16)
C47 0.056(2) 0.046(2) 0.036(2) -0.0022(17) 0.0075(18) -0.0168(19)
C48 0.044(3) 0.243(9) 0.072(4) 0.069(5) -0.025(3) -0.029(4)
C49 0.030(2) 0.058(3) 0.089(4) 0.015(2) 0.022(2) 0.0106(19)
C51 0.0353(17) 0.0239(15) 0.0271(18) -0.0002(13) 0.0048(14) 0.0038(14)
C52 0.0399(19) 0.0311(16) 0.0297(19) -0.0035(14) 0.0040(15) -0.0030(15)
C53 0.058(2) 0.0318(18) 0.035(2) -0.0055(16) 0.0028(18) -0.0084(18)
C54 0.068(3) 0.0290(17) 0.036(2) -0.0050(16) 0.0117(19) 0.0045(18)
C55 0.049(2) 0.0340(18) 0.042(2) -0.0052(16) 0.0111(18) 0.0121(17)
C56 0.0385(18) 0.0323(17) 0.035(2) -0.0037(15) 0.0063(15) 0.0050(15)
C57 0.040(2) 0.047(2) 0.052(3) -0.0100(19) 0.0000(18) -0.0099(18)
C58 0.092(4) 0.032(2) 0.064(3) -0.012(2) 0.021(3) 0.002(2)
C59 0.0352(19) 0.043(2) 0.071(3) -0.011(2) 0.0073(19) 0.0071(17)
C61 0.060(2) 0.042(2) 0.024(2) 0.0002(16) 0.0030(17) 0.0089(18)
C62 0.063(3) 0.048(2) 0.053(3) 0.001(2) 0.032(2) -0.003(2)
C71 0.069(3) 0.0300(18) 0.044(3) -0.0015(17) 0.005(2) 0.0102(18)
C72 0.066(3) 0.038(2) 0.057(3) 0.0043(19) 0.015(2) -0.016(2)
C81 0.0330(17) 0.0247(15) 0.033(2) 0.0016(13) 0.0085(14) -0.0071(13)
C82 0.0327(17) 0.0274(16) 0.041(2) 0.0082(15) 0.0114(15) -0.0048(14)
C83 0.0328(19) 0.045(2) 0.050(3) 0.0152(19) 0.0068(17) 0.0010(16)
C84 0.043(2) 0.052(2) 0.045(3) 0.012(2) -0.0044(18) -0.0124(19)
C85 0.050(2) 0.043(2) 0.044(3) -0.0093(18) 0.0032(19) -0.0088(19)
C86 0.0366(19) 0.0386(18) 0.035(2) -0.0070(16) 0.0025(16) -0.0088(16)
C87 0.044(2) 0.0344(18) 0.052(3) 0.0070(17) 0.0186(18) 0.0026(16)
C88 0.055(3) 0.090(4) 0.052(3) 0.010(3) -0.013(2) -0.010(3)
C89 0.053(3) 0.069(3) 0.058(3) -0.032(2) -0.001(2) 0.015(2)

loop_
_atom_type_symbol
_atom_type_description
_atom_type_scat_dispersion_real
_atom_type_scat_dispersion_imag
_atom_type_scat_source
C C 0.0033 0.0016 'International Tables Vol C Tables 4.2.6.8 and 6.1.1.4'
H H 0.0000 0.0000 'International Tables Vol C Tables 4.2.6.8 and 6.1.1.4'
O O 0.0106 0.0060 'International Tables Vol C Tables 4.2.6.8 and 6.1.1.4'
N N 0.0061 0.0033 'International Tables Vol C Tables 4.2.6.8 and 6.1.1.4'
Si Si 0.0817 0.0704 'International Tables Vol C Tables 4.2.6.8 and 6.1.1.4'
Th Th -7.2400 8.8979 'International Tables Vol C Tables 4.2.6.8 and 6.1.1.4'

loop_
_geom_angle_atom_site_label_1
_geom_angle_atom_site_label_2
_geom_angle_atom_site_label_3
_geom_angle
_geom_angle_site_symmetry_1
_geom_angle_site_symmetry_3
_geom_angle_publ_flag
N41 Th1 N81 118.42(9) . . ?
N41 Th1 N51 104.52(9) . . ?
N81 Th1 N51 108.47(9) . . ?
N41 Th1 N11 108.73(9) . . ?
N81 Th1 N11 102.62(9) . . ?
N51 Th1 N11 114.50(9) . . ?
N41 Th1 O21 158.60(8) . . ?
N81 Th1 O21 59.91(8) . . ?
N51 Th1 O21 60.07(7) . . ?
N11 Th1 O21 91.89(8) . . ?
N41 Th1 O11 60.06(7) . . ?
N81 Th1 O11 156.34(8) . . ?
N51 Th1 O11 94.06(8) . . ?
N11 Th1 O11 59.99(7) . . ?
O21 Th1 O11 131.10(6) . . ?
N41 Th1 Si71 146.04(6) . . ?
N81 Th1 Si71 29.67(7) . . ?
N51 Th1 Si71 86.43(6) . . ?
N11 Th1 Si71 94.89(6) . . ?
O21 Th1 Si71 30.64(5) . . ?
O11 Th1 Si71 152.57(4) . . ?
N41 Th1 Si61 132.34(7) . . ?
N81 Th1 Si61 83.63(7) . . ?
N51 Th1 Si61 29.68(6) . . ?
N11 Th1 Si61 106.03(7) . . ?
O21 Th1 Si61 30.41(5) . . ?
O11 Th1 Si61 115.38(5) . . ?
Si71 Th1 Si61 57.82(2) . . ?
N41 Th1 Si31 29.76(6) . . ?
N81 Th1 Si31 144.92(7) . . ?
N51 Th1 Si31 98.20(6) . . ?
N11 Th1 Si31 85.86(6) . . ?
O21 Th1 Si31 154.83(5) . . ?
O11 Th1 Si31 30.51(4) . . ?
Si71 Th1 Si31 174.53(2) . . ?
Si61 Th1 Si31 127.17(2) . . ?
N41 Th1 Si21 83.66(6) . . ?
N81 Th1 Si21 130.17(7) . . ?
N51 Th1 Si21 107.52(6) . . ?
N11 Th1 Si21 29.72(6) . . ?
O21 Th1 Si21 114.18(5) . . ?
O11 Th1 Si21 30.31(4) . . ?
Si71 Th1 Si21 124.17(2) . . ?
Si61 Th1 Si21 115.16(2) . . ?
Si31 Th1 Si21 57.24(2) . . ?
O11 Si21 N11 98.63(11) . . ?
O11 Si21 C21 109.37(14) . . ?
N11 Si21 C21 116.52(16) . . ?
O11 Si21 C22 110.97(15) . . ?
N11 Si21 C22 115.24(16) . . ?
C21 Si21 C22 105.95(19) . . ?
O11 Si21 Th1 56.08(7) . . ?
C21 Si21 Th1 129.38(14) . . ?
C22 Si21 Th1 124.66(13) . . ?
O11 Si31 N41 97.99(11) . . ?
O11 Si31 C31 104.98(14) . . ?
N41 Si31 C31 118.18(15) . . ?
O11 Si31 C32 113.20(14) . . ?
N41 Si31 C32 112.76(15) . . ?
C31 Si31 C32 109.09(16) . . ?
O11 Si31 Th1 56.15(7) . . ?
C31 Si31 Th1 119.70(12) . . ?
C32 Si31 Th1 131.20(12) . . ?
O21 Si61 N51 98.00(13) . . ?
O21 Si61 C61 110.43(15) . . ?
N51 Si61 C61 114.21(15) . . ?
O21 Si61 C62 109.16(16) . . ?
N51 Si61 C62 117.85(17) . . ?
C61 Si61 C62 106.8(2) . . ?
O21 Si61 Th1 55.63(8) . . ?
C61 Si61 Th1 127.30(13) . . ?
C62 Si61 Th1 125.89(15) . . ?
O21 Si71 N81 98.03(12) . . ?
O21 Si71 C72 113.13(17) . . ?
N81 Si71 C72 113.54(18) . . ?
O21 Si71 C71 104.55(15) . . ?
N81 Si71 C71 117.61(17) . . ?
C72 Si71 C71 109.21(19) . . ?
O21 Si71 Th1 56.12(8) . . ?
C72 Si71 Th1 133.91(14) . . ?
C71 Si71 Th1 116.88(14) . . ?
Si21 O11 Si31 141.64(15) . . ?
Si21 O11 Th1 93.61(9) . . ?
Si31 O11 Th1 93.34(8) . . ?
Si61 O21 Si71 143.59(15) . . ?
Si61 O21 Th1 93.95(9) . . ?
Si71 O21 Th1 93.25(10) . . ?
C11 N11 Si21 118.7(2) . . ?
C11 N11 Th1 133.60(19) . . ?
Si21 N11 Th1 107.64(12) . . ?
C41 N41 Si31 121.0(2) . . ?
C41 N41 Th1 129.04(19) . . ?
Si31 N41 Th1 108.01(12) . . ?
C51 N51 Si61 123.6(2) . . ?
C51 N51 Th1 128.4(2) . . ?
Si61 N51 Th1 107.89(12) . . ?
C81 N81 Si71 128.5(2) . . ?
C81 N81 Th1 122.14(19) . . ?
Si71 N81 Th1 107.65(13) . . ?
C16 C11 C12 118.8(3) . . ?
C16 C11 N11 121.3(3) . . ?
C12 C11 N11 119.9(3) . . ?
C13 C12 C11 119.2(3) . . ?
C13 C12 C17 118.8(3) . . ?
C11 C12 C17 122.0(3) . . ?
C14 C13 C12 123.0(3) . . ?
C14 C13 H13 118.5 . . ?
C12 C13 H13 118.5 . . ?
C13 C14 C15 116.5(3) . . ?
C13 C14 C18 122.1(4) . . ?
C15 C14 C18 121.4(3) . . ?
C14 C15 C16 123.5(3) . . ?
C14 C15 H15 118.2 . . ?
C16 C15 H15 118.2 . . ?
C15 C16 C11 118.9(3) . . ?
C15 C16 C19 119.0(3) . . ?
C11 C16 C19 122.1(3) . . ?
C12 C17 H17A 109.5 . . ?
C12 C17 H17B 109.5 . . ?
H17A C17 H17B 109.5 . . ?
C12 C17 H17C 109.5 . . ?
H17A C17 H17C 109.5 . . ?
H17B C17 H17C 109.5 . . ?
C14 C18 H18A 109.5 . . ?
C14 C18 H18B 109.5 . . ?
H18A C18 H18B 109.5 . . ?
C14 C18 H18C 109.5 . . ?
H18A C18 H18C 109.5 . . ?
H18B C18 H18C 109.5 . . ?
C16 C19 H19A 109.5 . . ?
C16 C19 H19B 109.5 . . ?
H19A C19 H19B 109.5 . . ?
C16 C19 H19C 109.5 . . ?
H19A C19 H19C 109.5 . . ?
H19B C19 H19C 109.5 . . ?
Si21 C21 H21A 109.5 . . ?
Si21 C21 H21B 109.5 . . ?
H21A C21 H21B 109.5 . . ?
Si21 C21 H21C 109.5 . . ?
H21A C21 H21C 109.5 . . ?
H21B C21 H21C 109.5 . . ?
Si21 C22 H22A 109.5 . . ?
Si21 C22 H22B 109.5 . . ?
H22A C22 H22B 109.5 . . ?
Si21 C22 H22C 109.5 . . ?
H22A C22 H22C 109.5 . . ?
H22B C22 H22C 109.5 . . ?
Si31 C31 H31A 109.5 . . ?
Si31 C31 H31B 109.5 . . ?
H31A C31 H31B 109.5 . . ?
Si31 C31 H31C 109.5 . . ?
H31A C31 H31C 109.5 . . ?
H31B C31 H31C 109.5 . . ?
Si31 C32 H32A 109.5 . . ?
Si31 C32 H32B 109.5 . . ?
H32A C32 H32B 109.5 . . ?
Si31 C32 H32C 109.5 . . ?
H32A C32 H32C 109.5 . . ?
H32B C32 H32C 109.5 . . ?
C42 C41 C46 119.8(3) . . ?
C42 C41 N41 119.3(3) . . ?
C46 C41 N41 120.9(4) . . ?
C43 C42 C41 119.4(4) . . ?
C43 C42 C47 119.0(4) . . ?
C41 C42 C47 121.6(3) . . ?
C44 C43 C42 121.3(5) . . ?
C44 C43 H43 119.3 . . ?
C42 C43 H43 119.3 . . ?
C45 C44 C43 118.4(4) . . ?
C45 C44 C48 121.5(6) . . ?
C43 C44 C48 120.1(6) . . ?
C44 C45 C46 122.8(4) . . ?
C44 C45 H45 118.6 . . ?
C46 C45 H45 118.6 . . ?
C45 C46 C41 118.2(4) . . ?
C45 C46 C49 119.5(4) . . ?
C41 C46 C49 122.2(3) . . ?
C42 C47 H47A 109.5 . . ?
C42 C47 H47B 109.5 . . ?
H47A C47 H47B 109.5 . . ?
C42 C47 H47C 109.5 . . ?
H47A C47 H47C 109.5 . . ?
H47B C47 H47C 109.5 . . ?
C44 C48 H48A 109.5 . . ?
C44 C48 H48B 109.5 . . ?
H48A C48 H48B 109.5 . . ?
C44 C48 H48C 109.5 . . ?
H48A C48 H48C 109.5 . . ?
H48B C48 H48C 109.5 . . ?
C46 C49 H49A 109.5 . . ?
C46 C49 H49B 109.5 . . ?
H49A C49 H49B 109.5 . . ?
C46 C49 H49C 109.5 . . ?
H49A C49 H49C 109.5 . . ?
H49B C49 H49C 109.5 . . ?
C52 C51 C56 118.5(3) . . ?
C52 C51 N51 121.0(3) . . ?
C56 C51 N51 120.5(3) . . ?
C53 C52 C51 119.7(3) . . ?
C53 C52 C57 118.4(3) . . ?
C51 C52 C57 121.9(3) . . ?
C54 C53 C52 122.2(3) . . ?
C54 C53 H53 118.9 . . ?
C52 C53 H53 118.9 . . ?
C53 C54 C55 117.9(3) . . ?
C53 C54 C58 121.5(4) . . ?
C55 C54 C58 120.6(4) . . ?
C54 C55 C56 122.3(3) . . ?
C54 C55 H55 118.8 . . ?
C56 C55 H55 118.8 . . ?
C55 C56 C51 119.4(3) . . ?
C55 C56 C59 118.6(3) . . ?
C51 C56 C59 122.0(3) . . ?
C52 C57 H57A 109.5 . . ?
C52 C57 H57B 109.5 . . ?
H57A C57 H57B 109.5 . . ?
C52 C57 H57C 109.5 . . ?
H57A C57 H57C 109.5 . . ?
H57B C57 H57C 109.5 . . ?
C54 C58 H58A 109.5 . . ?
C54 C58 H58B 109.5 . . ?
H58A C58 H58B 109.5 . . ?
C54 C58 H58C 109.5 . . ?
H58A C58 H58C 109.5 . . ?
H58B C58 H58C 109.5 . . ?
C56 C59 H59A 109.5 . . ?
C56 C59 H59B 109.5 . . ?
H59A C59 H59B 109.5 . . ?
C56 C59 H59C 109.5 . . ?
H59A C59 H59C 109.5 . . ?
H59B C59 H59C 109.5 . . ?
Si61 C61 H61A 109.5 . . ?
Si61 C61 H61B 109.5 . . ?
H61A C61 H61B 109.5 . . ?
Si61 C61 H61C 109.5 . . ?
H61A C61 H61C 109.5 . . ?
H61B C61 H61C 109.5 . . ?
Si61 C62 H62A 109.5 . . ?
Si61 C62 H62B 109.5 . . ?
H62A C62 H62B 109.5 . . ?
Si61 C62 H62C 109.5 . . ?
H62A C62 H62C 109.5 . . ?
H62B C62 H62C 109.5 . . ?
Si71 C71 H71A 109.5 . . ?
Si71 C71 H71B 109.5 . . ?
H71A C71 H71B 109.5 . . ?
Si71 C71 H71C 109.5 . . ?
H71A C71 H71C 109.5 . . ?
H71B C71 H71C 109.5 . . ?
Si71 C72 H72A 109.5 . . ?
Si71 C72 H72B 109.5 . . ?
H72A C72 H72B 109.5 . . ?
Si71 C72 H72C 109.5 . . ?
H72A C72 H72C 109.5 . . ?
H72B C72 H72C 109.5 . . ?
C86 C81 C82 118.5(3) . . ?
C86 C81 N81 122.2(3) . . ?
C82 C81 N81 119.2(3) . . ?
C83 C82 C81 119.4(3) . . ?
C83 C82 C87 119.3(3) . . ?
C81 C82 C87 121.3(3) . . ?
C84 C83 C82 122.9(3) . . ?
C84 C83 H83 118.6 . . ?
C82 C83 H83 118.6 . . ?
C83 C84 C85 117.0(4) . . ?
C83 C84 C88 122.3(4) . . ?
C85 C84 C88 120.7(4) . . ?
C84 C85 C86 122.6(4) . . ?
C84 C85 H85 118.7 . . ?
C86 C85 H85 118.7 . . ?
C85 C86 C81 119.4(3) . . ?
C85 C86 C89 119.2(3) . . ?
C81 C86 C89 121.4(3) . . ?
C82 C87 H87A 109.5 . . ?
C82 C87 H87B 109.5 . . ?
H87A C87 H87B 109.5 . . ?
C82 C87 H87C 109.5 . . ?
H87A C87 H87C 109.5 . . ?
H87B C87 H87C 109.5 . . ?
C84 C88 H88A 109.5 . . ?
C84 C88 H88B 109.5 . . ?
H88A C88 H88B 109.5 . . ?
C84 C88 H88C 109.5 . . ?
H88A C88 H88C 109.5 . . ?
H88B C88 H88C 109.5 . . ?
C86 C89 H89A 109.5 . . ?
C86 C89 H89B 109.5 . . ?
H89A C89 H89B 109.5 . . ?
C86 C89 H89C 109.5 . . ?
H89A C89 H89C 109.5 . . ?
H89B C89 H89C 109.5 . . ?

loop_
_geom_bond_atom_site_label_1
_geom_bond_atom_site_label_2
_geom_bond_distance
_geom_bond_site_symmetry_2
_geom_bond_publ_flag
Th1 N41 2.329(2) . ?
Th1 N81 2.333(2) . ?
Th1 N51 2.336(3) . ?
Th1 N11 2.343(2) . ?
Th1 O21 2.726(2) . ?
Th1 O11 2.741(2) . ?
Th1 Si71 3.2785(9) . ?
Th1 Si61 3.2949(10) . ?
Th1 Si31 3.2949(8) . ?
Th1 Si21 3.2968(9) . ?
Si21 O11 1.667(2) . ?
Si21 N11 1.715(3) . ?
Si21 C21 1.857(4) . ?
Si21 C22 1.861(4) . ?
Si31 O11 1.676(2) . ?
Si31 N41 1.720(3) . ?
Si31 C31 1.849(3) . ?
Si31 C32 1.857(4) . ?
Si61 O21 1.672(2) . ?
Si61 N51 1.715(3) . ?
Si61 C61 1.853(4) . ?
Si61 C62 1.854(4) . ?
Si71 O21 1.673(2) . ?
Si71 N81 1.703(3) . ?
Si71 C72 1.851(4) . ?
Si71 C71 1.854(4) . ?
N11 C11 1.438(4) . ?
N41 C41 1.439(4) . ?
N51 C51 1.439(4) . ?
N81 C81 1.429(4) . ?
C11 C16 1.406(5) . ?
C11 C12 1.408(5) . ?
C12 C13 1.403(4) . ?
C12 C17 1.499(5) . ?
C13 C14 1.378(5) . ?
C13 H13 0.9500 . ?
C14 C15 1.382(5) . ?
C14 C18 1.506(5) . ?
C15 C16 1.396(5) . ?
C15 H15 0.9500 . ?
C16 C19 1.510(5) . ?
C17 H17A 0.9800 . ?
C17 H17B 0.9800 . ?
C17 H17C 0.9800 . ?
C18 H18A 0.9800 . ?
C18 H18B 0.9800 . ?
C18 H18C 0.9800 . ?
C19 H19A 0.9800 . ?
C19 H19B 0.9800 . ?
C19 H19C 0.9800 . ?
C21 H21A 0.9800 . ?
C21 H21B 0.9800 . ?
C21 H21C 0.9800 . ?
C22 H22A 0.9800 . ?
C22 H22B 0.9800 . ?
C22 H22C 0.9800 . ?
C31 H31A 0.9800 . ?
C31 H31B 0.9800 . ?
C31 H31C 0.9800 . ?
C32 H32A 0.9800 . ?
C32 H32B 0.9800 . ?
C32 H32C 0.9800 . ?
C41 C42 1.398(6) . ?
C41 C46 1.403(5) . ?
C42 C43 1.398(5) . ?
C42 C47 1.507(6) . ?
C43 C44 1.386(8) . ?
C43 H43 0.9500 . ?
C44 C45 1.361(8) . ?
C44 C48 1.527(6) . ?
C45 C46 1.402(6) . ?
C45 H45 0.9500 . ?
C46 C49 1.496(6) . ?
C47 H47A 0.9800 . ?
C47 H47B 0.9800 . ?
C47 H47C 0.9800 . ?
C48 H48A 0.9800 . ?
C48 H48B 0.9800 . ?
C48 H48C 0.9800 . ?
C49 H49A 0.9800 . ?
C49 H49B 0.9800 . ?
C49 H49C 0.9800 . ?
C51 C52 1.409(5) . ?
C51 C56 1.412(5) . ?
C52 C53 1.401(5) . ?
C52 C57 1.506(5) . ?
C53 C54 1.375(5) . ?
C53 H53 0.9500 . ?
C54 C55 1.385(5) . ?
C54 C58 1.516(5) . ?
C55 C56 1.398(5) . ?
C55 H55 0.9500 . ?
C56 C59 1.508(5) . ?
C57 H57A 0.9800 . ?
C57 H57B 0.9800 . ?
C57 H57C 0.9800 . ?
C58 H58A 0.9800 . ?
C58 H58B 0.9800 . ?
C58 H58C 0.9800 . ?
C59 H59A 0.9800 . ?
C59 H59B 0.9800 . ?
C59 H59C 0.9800 . ?
C61 H61A 0.9800 . ?
C61 H61B 0.9800 . ?
C61 H61C 0.9800 . ?
C62 H62A 0.9800 . ?
C62 H62B 0.9800 . ?
C62 H62C 0.9800 . ?
C71 H71A 0.9800 . ?
C71 H71B 0.9800 . ?
C71 H71C 0.9800 . ?
C72 H72A 0.9800 . ?
C72 H72B 0.9800 . ?
C72 H72C 0.9800 . ?
C81 C86 1.398(5) . ?
C81 C82 1.414(5) . ?
C82 C83 1.395(5) . ?
C82 C87 1.504(5) . ?
C83 C84 1.370(6) . ?
C83 H83 0.9500 . ?
C84 C85 1.392(6) . ?
C84 C88 1.517(6) . ?
C85 C86 1.396(5) . ?
C85 H85 0.9500 . ?
C86 C89 1.498(5) . ?
C87 H87A 0.9800 . ?
C87 H87B 0.9800 . ?
C87 H87C 0.9800 . ?
C88 H88A 0.9800 . ?
C88 H88B 0.9800 . ?
C88 H88C 0.9800 . ?
C89 H89A 0.9800 . ?
C89 H89B 0.9800 . ?
C89 H89C 0.9800 . ?

loop_
_geom_torsion_atom_site_label_1
_geom_torsion_atom_site_label_2
_geom_torsion_atom_site_label_3
_geom_torsion_atom_site_label_4
_geom_torsion
_geom_torsion_site_symmetry_1
_geom_torsion_site_symmetry_2
_geom_torsion_site_symmetry_3
_geom_torsion_site_symmetry_4
_geom_torsion_publ_flag
N41 Th1 Si21 O11 -36.41(12) . . . . ?
N81 Th1 Si21 O11 -158.61(13) . . . . ?
N51 Th1 Si21 O11 66.86(11) . . . . ?
N11 Th1 Si21 O11 175.78(17) . . . . ?
O21 Th1 Si21 O11 131.28(11) . . . . ?
Si71 Th1 Si21 O11 164.65(9) . . . . ?
Si61 Th1 Si21 O11 97.74(10) . . . . ?
Si31 Th1 Si21 O11 -21.69(9) . . . . ?
N41 Th1 Si21 N11 147.82(16) . . . . ?
N81 Th1 Si21 N11 25.62(17) . . . . ?
N51 Th1 Si21 N11 -108.91(15) . . . . ?
O21 Th1 Si21 N11 -44.50(15) . . . . ?
O11 Th1 Si21 N11 -175.78(17) . . . . ?
Si71 Th1 Si21 N11 -11.13(14) . . . . ?
Si61 Th1 Si21 N11 -78.03(14) . . . . ?
Si31 Th1 Si21 N11 162.53(14) . . . . ?
N41 Th1 Si21 C21 -124.40(17) . . . . ?
N81 Th1 Si21 C21 113.40(18) . . . . ?
N51 Th1 Si21 C21 -21.13(17) . . . . ?
N11 Th1 Si21 C21 87.8(2) . . . . ?
O21 Th1 Si21 C21 43.29(16) . . . . ?
O11 Th1 Si21 C21 -88.00(18) . . . . ?
Si71 Th1 Si21 C21 76.65(16) . . . . ?
Si61 Th1 Si21 C21 9.75(16) . . . . ?
Si31 Th1 Si21 C21 -109.69(16) . . . . ?
N41 Th1 Si21 C22 56.99(17) . . . . ?
N81 Th1 Si21 C22 -65.21(18) . . . . ?
N51 Th1 Si21 C22 160.26(16) . . . . ?
N11 Th1 Si21 C22 -90.8(2) . . . . ?
O21 Th1 Si21 C22 -135.32(16) . . . . ?
O11 Th1 Si21 C22 93.40(18) . . . . ?
Si71 Th1 Si21 C22 -101.95(15) . . . . ?
Si61 Th1 Si21 C22 -168.86(15) . . . . ?
Si31 Th1 Si21 C22 71.71(15) . . . . ?
N41 Th1 Si31 O11 170.98(18) . . . . ?
N81 Th1 Si31 O11 136.28(15) . . . . ?
N51 Th1 Si31 O11 -84.05(11) . . . . ?
N11 Th1 Si31 O11 30.14(11) . . . . ?
O21 Th1 Si31 O11 -55.49(15) . . . . ?
Si61 Th1 Si31 O11 -76.87(10) . . . . ?
Si21 Th1 Si31 O11 21.56(9) . . . . ?
N81 Th1 Si31 N41 -34.70(19) . . . . ?
N51 Th1 Si31 N41 104.97(16) . . . . ?
N11 Th1 Si31 N41 -140.85(16) . . . . ?
O21 Th1 Si31 N41 133.53(18) . . . . ?
O11 Th1 Si31 N41 -170.98(18) . . . . ?
Si61 Th1 Si31 N41 112.15(14) . . . . ?
Si21 Th1 Si31 N41 -149.43(15) . . . . ?
N41 Th1 Si31 C31 -100.4(2) . . . . ?
N81 Th1 Si31 C31 -135.10(17) . . . . ?
N51 Th1 Si31 C31 4.57(15) . . . . ?
N11 Th1 Si31 C31 118.75(15) . . . . ?
O21 Th1 Si31 C31 33.12(18) . . . . ?
O11 Th1 Si31 C31 88.61(16) . . . . ?
Si61 Th1 Si31 C31 11.75(14) . . . . ?
Si21 Th1 Si31 C31 110.17(14) . . . . ?
N41 Th1 Si31 C32 78.5(2) . . . . ?
N81 Th1 Si31 C32 43.8(2) . . . . ?
N51 Th1 Si31 C32 -176.53(16) . . . . ?
N11 Th1 Si31 C32 -62.34(16) . . . . ?
O21 Th1 Si31 C32 -147.97(18) . . . . ?
O11 Th1 Si31 C32 -92.48(18) . . . . ?
Si61 Th1 Si31 C32 -169.35(15) . . . . ?
Si21 Th1 Si31 C32 -70.93(15) . . . . ?
N41 Th1 Si61 O21 -159.37(12) . . . . ?
N81 Th1 Si61 O21 -36.27(12) . . . . ?
N51 Th1 Si61 O21 176.63(17) . . . . ?
N11 Th1 Si61 O21 65.07(12) . . . . ?
O11 Th1 Si61 O21 128.99(11) . . . . ?
Si71 Th1 Si61 O21 -20.57(10) . . . . ?
Si31 Th1 Si61 O21 162.16(10) . . . . ?
Si21 Th1 Si61 O21 95.38(10) . . . . ?
N41 Th1 Si61 N51 24.00(15) . . . . ?
N81 Th1 Si61 N51 147.10(15) . . . . ?
N11 Th1 Si61 N51 -111.55(14) . . . . ?
O21 Th1 Si61 N51 -176.63(17) . . . . ?
O11 Th1 Si61 N51 -47.64(14) . . . . ?
Si71 Th1 Si61 N51 162.80(13) . . . . ?
Si31 Th1 Si61 N51 -14.46(13) . . . . ?
Si21 Th1 Si61 N51 -81.24(13) . . . . ?
N41 Th1 Si61 C61 110.01(17) . . . . ?
N81 Th1 Si61 C61 -126.88(16) . . . . ?
N51 Th1 Si61 C61 86.0(2) . . . . ?
N11 Th1 Si61 C61 -25.54(16) . . . . ?
O21 Th1 Si61 C61 -90.61(18) . . . . ?
O11 Th1 Si61 C61 38.38(16) . . . . ?
Si71 Th1 Si61 C61 -111.19(15) . . . . ?
Si31 Th1 Si61 C61 71.55(15) . . . . ?
Si21 Th1 Si61 C61 4.77(15) . . . . ?
N41 Th1 Si61 C62 -69.61(18) . . . . ?
N81 Th1 Si61 C62 53.49(18) . . . . ?
N51 Th1 Si61 C62 -93.6(2) . . . . ?
N11 Th1 Si61 C62 154.83(17) . . . . ?
O21 Th1 Si61 C62 89.76(19) . . . . ?
O11 Th1 Si61 C62 -141.25(17) . . . . ?
Si71 Th1 Si61 C62 69.19(16) . . . . ?
Si31 Th1 Si61 C62 -108.07(16) . . . . ?
Si21 Th1 Si61 C62 -174.86(16) . . . . ?
N41 Th1 Si71 O21 139.80(15) . . . . ?
N81 Th1 Si71 O21 167.53(17) . . . . ?
N51 Th1 Si71 O21 28.87(11) . . . . ?
N11 Th1 Si71 O21 -85.44(12) . . . . ?
O11 Th1 Si71 O21 -63.07(14) . . . . ?
Si61 Th1 Si71 O21 20.43(9) . . . . ?
Si21 Th1 Si71 O21 -79.93(10) . . . . ?
N41 Th1 Si71 N81 -27.73(19) . . . . ?
N51 Th1 Si71 N81 -138.66(15) . . . . ?
N11 Th1 Si71 N81 107.02(15) . . . . ?
O21 Th1 Si71 N81 -167.53(17) . . . . ?
O11 Th1 Si71 N81 129.40(17) . . . . ?
Si61 Th1 Si71 N81 -147.10(14) . . . . ?
Si21 Th1 Si71 N81 112.54(14) . . . . ?
N41 Th1 Si71 C72 49.2(2) . . . . ?
N81 Th1 Si71 C72 76.9(2) . . . . ?
N51 Th1 Si71 C72 -61.7(2) . . . . ?
N11 Th1 Si71 C72 -176.0(2) . . . . ?
O21 Th1 Si71 C72 -90.6(2) . . . . ?
O11 Th1 Si71 C72 -153.7(2) . . . . ?
Si61 Th1 Si71 C72 -70.2(2) . . . . ?
Si21 Th1 Si71 C72 -170.5(2) . . . . ?
N41 Th1 Si71 C71 -130.26(19) . . . . ?
N81 Th1 Si71 C71 -102.5(2) . . . . ?
N51 Th1 Si71 C71 118.82(16) . . . . ?
N11 Th1 Si71 C71 4.50(16) . . . . ?
O21 Th1 Si71 C71 89.94(18) . . . . ?
O11 Th1 Si71 C71 26.87(19) . . . . ?
Si61 Th1 Si71 C71 110.38(15) . . . . ?
Si21 Th1 Si71 C71 10.01(16) . . . . ?
N11 Si21 O11 Si31 102.9(2) . . . . ?
C21 Si21 O11 Si31 -135.0(2) . . . . ?
C22 Si21 O11 Si31 -18.4(3) . . . . ?
Th1 Si21 O11 Si31 100.0(2) . . . . ?
N11 Si21 O11 Th1 2.89(12) . . . . ?
C21 Si21 O11 Th1 125.03(15) . . . . ?
C22 Si21 O11 Th1 -118.44(14) . . . . ?
N41 Si31 O11 Si21 -94.0(2) . . . . ?
C31 Si31 O11 Si21 143.9(2) . . . . ?
C32 Si31 O11 Si21 25.0(3) . . . . ?
Th1 Si31 O11 Si21 -100.1(2) . . . . ?
N41 Si31 O11 Th1 6.11(12) . . . . ?
C31 Si31 O11 Th1 -115.98(13) . . . . ?
C32 Si31 O11 Th1 125.13(13) . . . . ?
N41 Th1 O11 Si21 137.10(13) . . . . ?
N81 Th1 O11 Si21 44.0(2) . . . . ?
N51 Th1 O11 Si21 -118.47(10) . . . . ?
N11 Th1 O11 Si21 -2.42(10) . . . . ?
O21 Th1 O11 Si21 -65.47(12) . . . . ?
Si71 Th1 O11 Si21 -28.39(17) . . . . ?
Si61 Th1 O11 Si21 -96.95(9) . . . . ?
Si31 Th1 O11 Si21 142.25(16) . . . . ?
N41 Th1 O11 Si31 -5.15(10) . . . . ?
N81 Th1 O11 Si31 -98.3(2) . . . . ?
N51 Th1 O11 Si31 99.28(10) . . . . ?
N11 Th1 O11 Si31 -144.67(13) . . . . ?
O21 Th1 O11 Si31 152.28(8) . . . . ?
Si71 Th1 O11 Si31 -170.64(5) . . . . ?
Si61 Th1 O11 Si31 120.80(8) . . . . ?
Si21 Th1 O11 Si31 -142.25(16) . . . . ?
N51 Si61 O21 Si71 103.2(2) . . . . ?
C61 Si61 O21 Si71 -137.2(2) . . . . ?
C62 Si61 O21 Si71 -20.0(3) . . . . ?
Th1 Si61 O21 Si71 100.9(2) . . . . ?
N51 Si61 O21 Th1 2.30(11) . . . . ?
C61 Si61 O21 Th1 121.91(14) . . . . ?
C62 Si61 O21 Th1 -120.95(16) . . . . ?
N81 Si71 O21 Si61 -92.6(3) . . . . ?
C72 Si71 O21 Si61 27.3(3) . . . . ?
C71 Si71 O21 Si61 146.0(3) . . . . ?
Th1 Si71 O21 Si61 -101.1(2) . . . . ?
N81 Si71 O21 Th1 8.50(12) . . . . ?
C72 Si71 O21 Th1 128.43(16) . . . . ?
C71 Si71 O21 Th1 -112.85(15) . . . . ?
N41 Th1 O21 Si61 45.5(3) . . . . ?
N81 Th1 O21 Si61 137.20(13) . . . . ?
N51 Th1 O21 Si61 -1.93(9) . . . . ?
N11 Th1 O21 Si61 -119.30(11) . . . . ?
O11 Th1 O21 Si61 -68.74(12) . . . . ?
Si71 Th1 O21 Si61 144.29(16) . . . . ?
Si31 Th1 O21 Si61 -35.02(18) . . . . ?
Si21 Th1 O21 Si61 -98.95(9) . . . . ?
N41 Th1 O21 Si71 -98.8(2) . . . . ?
N81 Th1 O21 Si71 -7.09(10) . . . . ?
N51 Th1 O21 Si71 -146.22(13) . . . . ?
N11 Th1 O21 Si71 96.41(11) . . . . ?
O11 Th1 O21 Si71 146.97(8) . . . . ?
Si61 Th1 O21 Si71 -144.29(16) . . . . ?
Si31 Th1 O21 Si71 -179.31(5) . . . . ?
Si21 Th1 O21 Si71 116.76(8) . . . . ?
O11 Si21 N11 C11 177.8(2) . . . . ?
C21 Si21 N11 C11 61.0(3) . . . . ?
C22 Si21 N11 C11 -64.0(3) . . . . ?
Th1 Si21 N11 C11 -178.6(3) . . . . ?
O11 Si21 N11 Th1 -3.54(15) . . . . ?
C21 Si21 N11 Th1 -120.32(17) . . . . ?
C22 Si21 N11 Th1 114.60(16) . . . . ?
N41 Th1 N11 C11 144.4(3) . . . . ?
N81 Th1 N11 C11 18.1(3) . . . . ?
N51 Th1 N11 C11 -99.2(3) . . . . ?
O21 Th1 N11 C11 -41.4(3) . . . . ?
O11 Th1 N11 C11 -179.2(3) . . . . ?
Si71 Th1 N11 C11 -10.9(3) . . . . ?
Si61 Th1 N11 C11 -68.8(3) . . . . ?
Si31 Th1 N11 C11 163.7(3) . . . . ?
Si21 Th1 N11 C11 178.3(4) . . . . ?
N41 Th1 N11 Si21 -33.99(16) . . . . ?
N81 Th1 N11 Si21 -160.21(13) . . . . ?
N51 Th1 N11 Si21 82.48(15) . . . . ?
O21 Th1 N11 Si21 140.23(13) . . . . ?
O11 Th1 N11 Si21 2.46(10) . . . . ?
Si71 Th1 N11 Si21 170.78(12) . . . . ?
Si61 Th1 N11 Si21 112.89(12) . . . . ?
Si31 Th1 N11 Si21 -14.66(12) . . . . ?
O11 Si31 N41 C41 157.9(3) . . . . ?
C31 Si31 N41 C41 -90.3(3) . . . . ?
C32 Si31 N41 C41 38.5(3) . . . . ?
Th1 Si31 N41 C41 165.4(3) . . . . ?
O11 Si31 N41 Th1 -7.55(15) . . . . ?
C31 Si31 N41 Th1 104.24(16) . . . . ?
C32 Si31 N41 Th1 -126.91(15) . . . . ?
N81 Th1 N41 C41 -5.7(3) . . . . ?
N51 Th1 N41 C41 115.1(3) . . . . ?
N11 Th1 N41 C41 -122.2(3) . . . . ?
O21 Th1 N41 C41 73.8(4) . . . . ?
O11 Th1 N41 C41 -158.6(3) . . . . ?
Si71 Th1 N41 C41 9.5(4) . . . . ?
Si61 Th1 N41 C41 103.1(3) . . . . ?
Si31 Th1 N41 C41 -163.9(4) . . . . ?
Si21 Th1 N41 C41 -138.4(3) . . . . ?
N81 Th1 N41 Si31 158.16(12) . . . . ?
N51 Th1 N41 Si31 -81.02(14) . . . . ?
N11 Th1 N41 Si31 41.68(16) . . . . ?
O21 Th1 N41 Si31 -122.29(18) . . . . ?
O11 Th1 N41 Si31 5.27(10) . . . . ?
Si71 Th1 N41 Si31 173.34(5) . . . . ?
Si61 Th1 N41 Si31 -93.03(13) . . . . ?
Si21 Th1 N41 Si31 25.49(12) . . . . ?
O21 Si61 N51 C51 173.6(2) . . . . ?
C61 Si61 N51 C51 56.9(3) . . . . ?
C62 Si61 N51 C51 -69.7(3) . . . . ?
Th1 Si61 N51 C51 176.4(3) . . . . ?
O21 Si61 N51 Th1 -2.81(14) . . . . ?
C61 Si61 N51 Th1 -119.54(16) . . . . ?
C62 Si61 N51 Th1 113.87(18) . . . . ?
N41 Th1 N51 C51 21.9(3) . . . . ?
N81 Th1 N51 C51 149.1(2) . . . . ?
N11 Th1 N51 C51 -97.0(3) . . . . ?
O21 Th1 N51 C51 -174.2(3) . . . . ?
O11 Th1 N51 C51 -38.2(2) . . . . ?
Si71 Th1 N51 C51 169.3(2) . . . . ?
Si61 Th1 N51 C51 -176.2(3) . . . . ?
Si31 Th1 N51 C51 -7.8(3) . . . . ?
Si21 Th1 N51 C51 -65.9(2) . . . . ?
N41 Th1 N51 Si61 -161.91(12) . . . . ?
N81 Th1 N51 Si61 -34.69(15) . . . . ?
N11 Th1 N51 Si61 79.23(14) . . . . ?
O21 Th1 N51 Si61 1.97(10) . . . . ?
O11 Th1 N51 Si61 137.99(12) . . . . ?
Si71 Th1 N51 Si61 -14.53(11) . . . . ?
Si31 Th1 N51 Si61 168.40(11) . . . . ?
Si21 Th1 N51 Si61 110.26(11) . . . . ?
O21 Si71 N81 C81 154.9(3) . . . . ?
C72 Si71 N81 C81 35.2(3) . . . . ?
C71 Si71 N81 C81 -94.0(3) . . . . ?
Th1 Si71 N81 C81 165.3(4) . . . . ?
O21 Si71 N81 Th1 -10.43(14) . . . . ?
C72 Si71 N81 Th1 -130.05(17) . . . . ?
C71 Si71 N81 Th1 100.69(18) . . . . ?
N41 Th1 N81 C81 -3.6(3) . . . . ?
N51 Th1 N81 C81 -122.4(2) . . . . ?
N11 Th1 N81 C81 116.1(2) . . . . ?
O21 Th1 N81 C81 -159.1(3) . . . . ?
O11 Th1 N81 C81 76.1(3) . . . . ?
Si71 Th1 N81 C81 -166.4(3) . . . . ?
Si61 Th1 N81 C81 -138.9(2) . . . . ?
Si31 Th1 N81 C81 15.1(3) . . . . ?
Si21 Th1 N81 C81 103.4(2) . . . . ?
N41 Th1 N81 Si71 162.81(12) . . . . ?
N51 Th1 N81 Si71 44.03(15) . . . . ?
N11 Th1 N81 Si71 -77.50(14) . . . . ?
O21 Th1 N81 Si71 7.30(10) . . . . ?
O11 Th1 N81 Si71 -117.49(18) . . . . ?
Si61 Th1 N81 Si71 27.56(12) . . . . ?
Si31 Th1 N81 Si71 -178.45(5) . . . . ?
Si21 Th1 N81 Si71 -90.19(14) . . . . ?
Si21 N11 C11 C16 89.6(3) . . . . ?
Th1 N11 C11 C16 -88.6(4) . . . . ?
Si21 N11 C11 C12 -90.1(3) . . . . ?
Th1 N11 C11 C12 91.7(3) . . . . ?
C16 C11 C12 C13 -2.3(5) . . . . ?
N11 C11 C12 C13 177.4(3) . . . . ?
C16 C11 C12 C17 175.7(3) . . . . ?
N11 C11 C12 C17 -4.6(5) . . . . ?
C11 C12 C13 C14 0.4(5) . . . . ?
C17 C12 C13 C14 -177.7(4) . . . . ?
C12 C13 C14 C15 1.5(5) . . . . ?
C12 C13 C14 C18 -177.3(3) . . . . ?
C13 C14 C15 C16 -1.5(5) . . . . ?
C18 C14 C15 C16 177.3(3) . . . . ?
C14 C15 C16 C11 -0.3(5) . . . . ?
C14 C15 C16 C19 179.7(4) . . . . ?
C12 C11 C16 C15 2.2(5) . . . . ?
N11 C11 C16 C15 -177.5(3) . . . . ?
C12 C11 C16 C19 -177.8(3) . . . . ?
N11 C11 C16 C19 2.6(5) . . . . ?
Si31 N41 C41 C42 -100.1(3) . . . . ?
Th1 N41 C41 C42 61.9(4) . . . . ?
Si31 N41 C41 C46 81.4(4) . . . . ?
Th1 N41 C41 C46 -116.5(3) . . . . ?
C46 C41 C42 C43 0.4(5) . . . . ?
N41 C41 C42 C43 -178.0(3) . . . . ?
C46 C41 C42 C47 179.1(3) . . . . ?
N41 C41 C42 C47 0.6(5) . . . . ?
C41 C42 C43 C44 -1.1(6) . . . . ?
C47 C42 C43 C44 -179.8(4) . . . . ?
C42 C43 C44 C45 0.6(6) . . . . ?
C42 C43 C44 C48 179.9(4) . . . . ?
C43 C44 C45 C46 0.7(7) . . . . ?
C48 C44 C45 C46 -178.6(4) . . . . ?
C44 C45 C46 C41 -1.3(6) . . . . ?
C44 C45 C46 C49 179.7(4) . . . . ?
C42 C41 C46 C45 0.8(5) . . . . ?
N41 C41 C46 C45 179.2(3) . . . . ?
C42 C41 C46 C49 179.7(3) . . . . ?
N41 C41 C46 C49 -1.9(5) . . . . ?
Si61 N51 C51 C52 -91.1(4) . . . . ?
Th1 N51 C51 C52 84.6(4) . . . . ?
Si61 N51 C51 C56 92.5(3) . . . . ?
Th1 N51 C51 C56 -91.9(3) . . . . ?
C56 C51 C52 C53 2.0(5) . . . . ?
N51 C51 C52 C53 -174.5(3) . . . . ?
C56 C51 C52 C57 -179.4(3) . . . . ?
N51 C51 C52 C57 4.1(5) . . . . ?
C51 C52 C53 C54 0.6(6) . . . . ?
C57 C52 C53 C54 -178.1(4) . . . . ?
C52 C53 C54 C55 -2.7(6) . . . . ?
C52 C53 C54 C58 175.5(4) . . . . ?
C53 C54 C55 C56 2.2(6) . . . . ?
C58 C54 C55 C56 -176.0(4) . . . . ?
C54 C55 C56 C51 0.3(6) . . . . ?
C54 C55 C56 C59 -179.9(4) . . . . ?
C52 C51 C56 C55 -2.4(5) . . . . ?
N51 C51 C56 C55 174.1(3) . . . . ?
C52 C51 C56 C59 177.8(4) . . . . ?
N51 C51 C56 C59 -5.7(5) . . . . ?
Si71 N81 C81 C86 77.1(4) . . . . ?
Th1 N81 C81 C86 -119.5(3) . . . . ?
Si71 N81 C81 C82 -106.6(3) . . . . ?
Th1 N81 C81 C82 56.8(4) . . . . ?
C86 C81 C82 C83 4.0(5) . . . . ?
N81 C81 C82 C83 -172.5(3) . . . . ?
C86 C81 C82 C87 -176.0(3) . . . . ?
N81 C81 C82 C87 7.6(5) . . . . ?
C81 C82 C83 C84 -1.1(5) . . . . ?
C87 C82 C83 C84 178.9(3) . . . . ?
C82 C83 C84 C85 -2.2(6) . . . . ?
C82 C83 C84 C88 177.0(4) . . . . ?
C83 C84 C85 C86 2.7(6) . . . . ?
C88 C84 C85 C86 -176.5(4) . . . . ?
C84 C85 C86 C81 0.2(6) . . . . ?
C84 C85 C86 C89 -179.8(4) . . . . ?
C82 C81 C86 C85 -3.5(5) . . . . ?
N81 C81 C86 C85 172.8(3) . . . . ?
C82 C81 C86 C89 176.5(4) . . . . ?
N81 C81 C86 C89 -7.2(5) . . . . ?
